data_7240743
loop_
_publ_author_name
'Keller, Sarah'
'Prescimone, Alessandro'
'La Placa, Maria-Grazia'
'Junquera-Hern\'andez, Jos\'e M.'
'Bolink, Henk J.'
'Constable, Edwin C.'
'Sessolo, Michele'
'Ort\'i, Enrique'
'Housecroft, Catherine E.'

_publ_section_title
;
 The shiny side of copper: bringing copper(i) light-emitting
 electrochemical cells closer to application
;
_journal_issue 38
_journal_name_full 'RSC Advances'
_journal_page_first 22631
_journal_page_last 22644
_journal_paper_doi 10.1039/D0RA03824E
_journal_volume 10
_journal_year 2020
_chemical_compound_source 'Sarah Keller'
_chemical_formula_moiety 'C53 H44 Cu1 F6 N2 O1 P3'
_chemical_formula_sum 'C53 H44 Cu F6 N2 O P3'
_chemical_formula_weight 995.40
_space_group_IT_number 14
_space_group_name_Hall '-P 2yn'
_space_group_name_H-M_alt 'P 1 21/n 1'
_symmetry_cell_setting monoclinic
_symmetry_space_group_name_Hall '-P 2yn'
_symmetry_space_group_name_H-M 'P 1 21/n 1'
_atom_sites_solution_hydrogens difmap
_atom_sites_solution_primary other
_audit_creation_date 2017-01-19
_audit_creation_method CRYSTALS_ver_14.61_build_5809
_audit_update_record
;
2020-01-17 deposited with the CCDC.	2020-06-15 downloaded from the CCDC.
;
_cell_angle_alpha 90
_cell_angle_beta 93.185(3)
_cell_angle_gamma 90
_cell_formula_units_Z 4
_cell_length_a 10.5631(8)
_cell_length_b 21.3906(16)
_cell_length_c 20.2696(15)
_cell_measurement_reflns_used 9612
_cell_measurement_temperature 123
_cell_measurement_theta_max 69
_cell_measurement_theta_min 5
_cell_volume 4572.9(6)
_computing_cell_refinement 'Apex2 (Bruker AXS, 2006)'
_computing_data_collection 'Apex2 (Bruker AXS, 2006)'
_computing_data_reduction 'Apex2 (Bruker AXS, 2006)'
_computing_molecular_graphics 'CAMERON (Watkin et al., 1996)'
_computing_publication_material 'CRYSTALS (Betteridge et al., 2003)'
_computing_structure_refinement 'CRYSTALS (Betteridge et al., 2003)'
_computing_structure_solution 'Superflip (Palatinus & Chapuis, 2007)'
_diffrn_ambient_temperature 123
_diffrn_measured_fraction_theta_full 0.968
_diffrn_measured_fraction_theta_max 0.934
_diffrn_measurement_device Area
_diffrn_measurement_device_type 'Bruker Kappa Apex2'
_diffrn_measurement_method '\f & \w scans'
_diffrn_radiation_monochromator graphite
_diffrn_radiation_type 'Cu K\a'
_diffrn_radiation_wavelength 1.54178
_diffrn_reflns_av_R_equivalents 0.029
_diffrn_reflns_limit_h_max 12
_diffrn_reflns_limit_h_min -10
_diffrn_reflns_limit_k_max 25
_diffrn_reflns_limit_k_min -19
_diffrn_reflns_limit_l_max 22
_diffrn_reflns_limit_l_min -24
_diffrn_reflns_number 31841
_diffrn_reflns_theta_full 68.000
_diffrn_reflns_theta_max 69.921
_diffrn_reflns_theta_min 3.006
_diffrn_standards_number 0
_exptl_absorpt_coefficient_mu 2.234
_exptl_absorpt_correction_T_max 0.84
_exptl_absorpt_correction_T_min 0.73
_exptl_absorpt_correction_type multi-scan
_exptl_absorpt_process_details 'SADABS (Siemens, 1996)'
_exptl_crystal_colour yellow
_exptl_crystal_density_diffrn 1.446
_exptl_crystal_density_method 'not measured'
_exptl_crystal_description block
_exptl_crystal_F_000 2048
_exptl_crystal_recrystallization_method
; 
 
;
_exptl_crystal_size_max 0.120
_exptl_crystal_size_mid 0.110
_exptl_crystal_size_min 0.080
_refine_diff_density_max 1.11
_refine_diff_density_min -0.38
_refine_ls_extinction_method None
_refine_ls_goodness_of_fit_ref 0.8993
_refine_ls_hydrogen_treatment constr
_refine_ls_matrix_type full
_refine_ls_number_parameters 595
_refine_ls_number_reflns 8043
_refine_ls_number_restraints 0
_refine_ls_R_factor_all 0.0471
_refine_ls_R_factor_gt 0.0444
_refine_ls_shift/su_max 0.0010267
_refine_ls_shift/su_mean 0.0000413
_refine_ls_structure_factor_coef Fsqd
_refine_ls_weighting_details
;
 Method, part 1, Chebychev polynomial, (Watkin, 1994, Prince, 1982) 
 [weight] = 1.0/[A~0~*T~0~(x)+A~1~*T~1~(x) ... +A~n-1~]*T~n-1~(x)] 
 where A~i~ are the Chebychev coefficients listed below and x= Fcalc/Fmax 
 Method = Robust Weighting (Prince, 1982) 
 W = [weight] * [1-(deltaF/6*sigmaF)^2^]^2^ 
 A~i~ are: 
 4.55 6.72 3.08 0.802 
;
_refine_ls_weighting_scheme calc
_refine_ls_wR_factor_all 0.1019
_refine_ls_wR_factor_gt 0.1010
_refine_ls_wR_factor_ref 0.1019
_reflns_limit_h_max 12
_reflns_limit_h_min -12
_reflns_limit_k_max 25
_reflns_limit_k_min 0
_reflns_limit_l_max 24
_reflns_limit_l_min 0
_reflns_number_gt 7552
_reflns_number_total 8090
_reflns_threshold_expression I>2.0\s(I)
_oxford_diffrn_Wilson_B_factor 0.00
_oxford_diffrn_Wilson_scale 0.00
_oxford_refine_ls_r_factor_ref 0.0471
_oxford_refine_ls_scale 0.077296(15)
_oxford_reflns_number_all 8048
_oxford_reflns_threshold_expression_ref I>-3.0\s(I)
_oxford_structure_analysis_title 'SK155_123K_0m in P2(1)/n'
_cod_data_source_file d0ra03824e2.cif
_cod_data_source_block SK155_123K
_cod_depositor_comments
;
The following automatic conversions were performed:

data item '_atom_sites_solution_primary' value 'Other' was changed to
'other' in accordance with the
/home/data/users/saulius/crontab/automatic-downloads/rss-feeds/RSC/lib/dictionaries/cif_core.dic
dictionary named 'cif_core.dic' version 2.4.2 last updated on
2011-04-26.

Automatic conversion script
Id: cif_fix_values 7556 2019-12-06 15:28:31Z antanas 

 Adding full bibliography for 7240738--7240744.cif.
;
_cod_original_sg_symbol_H-M 'P 21/n '
_cod_original_formula_sum 'C53 H44 Cu1 F6 N2 O1 P3'
_cod_database_code 7240743

loop_
_symmetry_equiv_pos_as_xyz
x,y,z
-x,-y,-z
x+1/2,-y+1/2,z+1/2
-x+1/2,y+1/2,-z+1/2

loop_
_atom_site_label
_atom_site_type_symbol
_atom_site_fract_x
_atom_site_fract_y
_atom_site_fract_z
_atom_site_U_iso_or_equiv
_atom_site_occupancy
_atom_site_adp_type
_atom_site_refinement_flags_posn
_atom_site_refinement_flags_adp
_atom_site_refinement_flags_occupancy
_atom_site_disorder_assembly
_atom_site_disorder_group
_atom_site_attached_hydrogens
Cu1 Cu 0.10608(3) 0.745811(15) 0.494999(16) 0.0183 1.0000 Uani . . . . . .
P1 P 0.28004(5) 0.78755(3) 0.44859(3) 0.0189 1.0000 Uani . . . . . .
P2 P 0.15829(5) 0.66938(3) 0.56854(3) 0.0179 1.0000 Uani . . . . . .
P3 P 0.24338(7) 0.96866(3) 0.70378(3) 0.0302 1.0000 Uani . . . . . .
F1 F 0.2154(2) 1.04134(8) 0.70768(9) 0.0530 1.0000 Uani . . . . . .
F2 F 0.09390(17) 0.95467(9) 0.70413(9) 0.0493 1.0000 Uani . . . . . .
F3 F 0.26959(19) 0.89521(8) 0.69983(9) 0.0490 1.0000 Uani . . . . . .
F4 F 0.23111(16) 0.97104(8) 0.62469(8) 0.0404 1.0000 Uani . . . . . .
F5 F 0.2541(2) 0.96542(9) 0.78263(8) 0.0539 1.0000 Uani . . . . . .
F6 F 0.39122(17) 0.98211(10) 0.70224(10) 0.0585 1.0000 Uani . . . . . .
O1 O 0.34238(14) 0.65794(7) 0.46909(7) 0.0188 1.0000 Uani . . . . . .
N1 N -0.0540(2) 0.72892(10) 0.42849(10) 0.0311 1.0000 Uani . . . . . .
N2 N -0.0029(2) 0.82295(10) 0.51572(11) 0.0299 1.0000 Uani . . . . . .
C3 C 0.0320(2) 0.64625(11) 0.62206(11) 0.0213 1.0000 Uani . . . . . .
C4 C -0.0897(2) 0.66837(11) 0.60623(12) 0.0229 1.0000 Uani . . . . . .
C5 C -0.1890(2) 0.65448(11) 0.64659(13) 0.0276 1.0000 Uani . . . . . .
C6 C -0.1660(2) 0.61827(11) 0.70220(12) 0.0255 1.0000 Uani . . . . . .
C7 C -0.0453(3) 0.59573(12) 0.71824(13) 0.0303 1.0000 Uani . . . . . .
C8 C 0.0539(2) 0.61015(13) 0.67845(12) 0.0297 1.0000 Uani . . . . . .
C9 C 0.2022(2) 0.59626(10) 0.52850(11) 0.0197 1.0000 Uani . . . . . .
C10 C 0.2879(2) 0.59982(10) 0.47866(11) 0.0186 1.0000 Uani . . . . . .
C12 C 0.3607(2) 0.67319(11) 0.40354(11) 0.0190 1.0000 Uani . . . . . .
C13 C 0.3948(2) 0.62707(11) 0.35966(11) 0.0211 1.0000 Uani . . . . . .
C14 C 0.4137(2) 0.56073(11) 0.38596(11) 0.0218 1.0000 Uani . . . . . .
C15 C 0.3159(2) 0.55027(11) 0.43779(11) 0.0204 1.0000 Uani . . . . . .
C16 C 0.2538(2) 0.49383(11) 0.44806(12) 0.0240 1.0000 Uani . . . . . .
C17 C 0.1713(2) 0.48790(11) 0.49846(12) 0.0241 1.0000 Uani . . . . . .
C18 C 0.1454(2) 0.53822(11) 0.53864(11) 0.0222 1.0000 Uani . . . . . .
C19 C 0.4024(3) 0.51157(11) 0.33124(12) 0.0292 1.0000 Uani . . . . . .
C20 C 0.5478(2) 0.55650(12) 0.42052(13) 0.0264 1.0000 Uani . . . . . .
C21 C 0.4104(2) 0.64579(11) 0.29437(12) 0.0253 1.0000 Uani . . . . . .
C22 C 0.3927(2) 0.70800(12) 0.27563(12) 0.0270 1.0000 Uani . . . . . .
C23 C 0.3590(2) 0.75278(11) 0.32110(12) 0.0237 1.0000 Uani . . . . . .
C24 C 0.3421(2) 0.73556(11) 0.38653(11) 0.0205 1.0000 Uani . . . . . .
C26 C 0.2564(2) 0.86188(11) 0.40472(11) 0.0223 1.0000 Uani . . . . . .
C27 C 0.3513(3) 0.90655(11) 0.40056(13) 0.0277 1.0000 Uani . . . . . .
C28 C 0.3258(3) 0.96341(12) 0.36922(13) 0.0340 1.0000 Uani . . . . . .
C29 C 0.2049(3) 0.97582(12) 0.34231(12) 0.0345 1.0000 Uani . . . . . .
C30 C 0.1101(3) 0.93155(13) 0.34526(12) 0.0328 1.0000 Uani . . . . . .
C31 C 0.1357(2) 0.87461(12) 0.37619(11) 0.0254 1.0000 Uani . . . . . .
C32 C 0.4164(2) 0.80493(11) 0.50561(11) 0.0214 1.0000 Uani . . . . . .
C33 C 0.5272(2) 0.76967(11) 0.50874(12) 0.0243 1.0000 Uani . . . . . .
C34 C 0.6255(2) 0.78439(13) 0.55424(13) 0.0309 1.0000 Uani . . . . . .
C35 C 0.6148(3) 0.83440(14) 0.59708(14) 0.0351 1.0000 Uani . . . . . .
C36 C 0.5050(3) 0.86955(13) 0.59432(13) 0.0348 1.0000 Uani . . . . . .
C37 C 0.4061(2) 0.85474(12) 0.54910(13) 0.0288 1.0000 Uani . . . . . .
C38 C 0.2918(2) 0.68381(11) 0.62790(11) 0.0196 1.0000 Uani . . . . . .
C39 C 0.3735(2) 0.63647(11) 0.65120(12) 0.0244 1.0000 Uani . . . . . .
C40 C 0.4688(2) 0.64993(12) 0.69882(13) 0.0284 1.0000 Uani . . . . . .
C41 C 0.4847(2) 0.71010(12) 0.72313(12) 0.0280 1.0000 Uani . . . . . .
C42 C 0.4043(3) 0.75723(12) 0.69990(12) 0.0287 1.0000 Uani . . . . . .
C43 C 0.3079(2) 0.74392(11) 0.65264(12) 0.0249 1.0000 Uani . . . . . .
C45 C -0.1347(2) 0.78104(13) 0.42903(12) 0.0273 1.0000 Uani . . . . . .
C46 C -0.1028(3) 0.83027(12) 0.47346(13) 0.0306 1.0000 Uani . . . . . .
C48 C 0.0299(2) 0.87141(12) 0.55810(14) 0.0318 1.0000 Uani . . . . . .
C49 C -0.0368(3) 0.92706(14) 0.55588(15) 0.0401 1.0000 Uani . . . . . .
C50 C -0.1399(3) 0.93357(14) 0.51111(15) 0.0380 1.0000 Uani . . . . . .
C51 C -0.1782(3) 0.88611(13) 0.46972(14) 0.0341 1.0000 Uani . . . . . .
C52 C -0.2830(3) 0.88964(13) 0.42456(15) 0.0388 1.0000 Uani . . . . . .
C53 C -0.3178(3) 0.83963(14) 0.38312(15) 0.0384 1.0000 Uani . . . . . .
C54 C -0.2452(3) 0.78445(14) 0.38589(13) 0.0344 1.0000 Uani . . . . . .
C55 C -0.2751(3) 0.73274(15) 0.34584(14) 0.0414 1.0000 Uani . . . . . .
C56 C -0.1979(3) 0.68072(15) 0.34734(14) 0.0383 1.0000 Uani . . . . . .
C57 C -0.0853(3) 0.68160(13) 0.38883(13) 0.0334 1.0000 Uani . . . . . .
C58 C 0.0047(3) 0.62950(14) 0.38629(14) 0.0383 1.0000 Uani . . . . . .
C59 C 0.0635(3) 0.62179(16) 0.31949(16) 0.0470 1.0000 Uani . . . . . .
H41 H -0.1051 0.6932 0.5678 0.0296 1.0000 Uiso R . . . . .
H51 H -0.2720 0.6699 0.6359 0.0350 1.0000 Uiso R . . . . .
H61 H -0.2335 0.6085 0.7296 0.0324 1.0000 Uiso R . . . . .
H71 H -0.0302 0.5704 0.7563 0.0361 1.0000 Uiso R . . . . .
H81 H 0.1372 0.5956 0.6898 0.0368 1.0000 Uiso R . . . . .
H161 H 0.2686 0.4592 0.4201 0.0292 1.0000 Uiso R . . . . .
H171 H 0.1318 0.4488 0.5057 0.0304 1.0000 Uiso R . . . . .
H181 H 0.0892 0.5334 0.5733 0.0280 1.0000 Uiso R . . . . .
H191 H 0.4152 0.4712 0.3499 0.0365 1.0000 Uiso R . . . . .
H192 H 0.4641 0.5191 0.2999 0.0365 1.0000 Uiso R . . . . .
H193 H 0.3200 0.5138 0.3100 0.0365 1.0000 Uiso R . . . . .
H201 H 0.5618 0.5154 0.4372 0.0328 1.0000 Uiso R . . . . .
H202 H 0.5537 0.5856 0.4560 0.0328 1.0000 Uiso R . . . . .
H203 H 0.6099 0.5661 0.3899 0.0328 1.0000 Uiso R . . . . .
H211 H 0.4330 0.6157 0.2626 0.0329 1.0000 Uiso R . . . . .
H221 H 0.4049 0.7199 0.2313 0.0320 1.0000 Uiso R . . . . .
H231 H 0.3467 0.7950 0.3077 0.0290 1.0000 Uiso R . . . . .
H271 H 0.4340 0.8980 0.4191 0.0350 1.0000 Uiso R . . . . .
H281 H 0.3910 0.9937 0.3663 0.0425 1.0000 Uiso R . . . . .
H291 H 0.1871 1.0150 0.3218 0.0427 1.0000 Uiso R . . . . .
H301 H 0.0277 0.9401 0.3262 0.0395 1.0000 Uiso R . . . . .
H311 H 0.0711 0.8439 0.3779 0.0322 1.0000 Uiso R . . . . .
H331 H 0.5349 0.7355 0.4793 0.0296 1.0000 Uiso R . . . . .
H341 H 0.7009 0.7600 0.5559 0.0378 1.0000 Uiso R . . . . .
H351 H 0.6822 0.8443 0.6283 0.0443 1.0000 Uiso R . . . . .
H361 H 0.4970 0.9042 0.6231 0.0414 1.0000 Uiso R . . . . .
H371 H 0.3304 0.8788 0.5475 0.0365 1.0000 Uiso R . . . . .
H391 H 0.3634 0.5951 0.6346 0.0310 1.0000 Uiso R . . . . .
H401 H 0.5236 0.6175 0.7149 0.0353 1.0000 Uiso R . . . . .
H411 H 0.5511 0.7191 0.7553 0.0342 1.0000 Uiso R . . . . .
H421 H 0.4147 0.7985 0.7165 0.0354 1.0000 Uiso R . . . . .
H431 H 0.2523 0.7762 0.6369 0.0308 1.0000 Uiso R . . . . .
H481 H 0.0996 0.8664 0.5893 0.0410 1.0000 Uiso R . . . . .
H491 H -0.0125 0.9604 0.5848 0.0504 1.0000 Uiso R . . . . .
H501 H -0.1852 0.9720 0.5089 0.0445 1.0000 Uiso R . . . . .
H521 H -0.3317 0.9270 0.4221 0.0476 1.0000 Uiso R . . . . .
H531 H -0.3899 0.8427 0.3531 0.0482 1.0000 Uiso R . . . . .
H551 H -0.3497 0.7338 0.3174 0.0522 1.0000 Uiso R . . . . .
H561 H -0.2189 0.6450 0.3211 0.0495 1.0000 Uiso R . . . . .
H581 H 0.0718 0.6367 0.4186 0.0474 1.0000 Uiso R . . . . .
H582 H -0.0385 0.5921 0.3966 0.0474 1.0000 Uiso R . . . . .
H591 H 0.1206 0.5874 0.3213 0.0641 1.0000 Uiso R . . . . .
H592 H 0.1078 0.6587 0.3087 0.0641 1.0000 Uiso R . . . . .
H593 H -0.0025 0.6141 0.2867 0.0641 1.0000 Uiso R . . . . .

loop_
_atom_site_aniso_label
_atom_site_aniso_U_11
_atom_site_aniso_U_22
_atom_site_aniso_U_33
_atom_site_aniso_U_23
_atom_site_aniso_U_13
_atom_site_aniso_U_12
Cu1 0.01632(17) 0.01818(17) 0.02051(17) -0.00011(12) 0.00202(13) 0.00174(12)
P1 0.0168(3) 0.0174(3) 0.0230(3) 0.0019(2) 0.0042(2) 0.0015(2)
P2 0.0152(3) 0.0198(3) 0.0190(3) 0.0015(2) 0.0028(2) 0.0015(2)
P3 0.0339(4) 0.0264(3) 0.0311(3) -0.0004(3) 0.0073(3) 0.0047(3)
F1 0.0824(14) 0.0281(9) 0.0496(10) -0.0025(8) 0.0137(10) 0.0084(9)
F2 0.0387(10) 0.0543(11) 0.0563(11) 0.0018(9) 0.0154(8) 0.0020(8)
F3 0.0629(12) 0.0309(9) 0.0534(10) 0.0005(8) 0.0058(9) 0.0148(8)
F4 0.0512(10) 0.0364(9) 0.0340(8) -0.0006(7) 0.0059(7) -0.0058(7)
F5 0.0766(14) 0.0522(11) 0.0332(9) 0.0020(8) 0.0064(9) 0.0114(10)
F6 0.0364(10) 0.0765(14) 0.0631(12) -0.0243(10) 0.0077(9) -0.0100(9)
O1 0.0201(8) 0.0170(7) 0.0198(8) 0.0002(6) 0.0048(6) -0.0018(6)
N1 0.0362(12) 0.0315(11) 0.0258(11) 0.0003(9) 0.0045(9) -0.0150(10)
N2 0.0265(11) 0.0245(11) 0.0399(12) 0.0008(9) 0.0118(9) 0.0039(9)
C3 0.0192(11) 0.0231(11) 0.0221(11) -0.0021(9) 0.0059(9) -0.0002(9)
C4 0.0226(12) 0.0215(11) 0.0249(12) 0.0028(9) 0.0036(9) 0.0006(9)
C5 0.0192(12) 0.0254(12) 0.0386(14) -0.0006(10) 0.0060(10) 0.0011(9)
C6 0.0260(13) 0.0255(12) 0.0260(12) -0.0048(10) 0.0111(10) -0.0063(10)
C7 0.0320(14) 0.0339(14) 0.0256(12) 0.0053(10) 0.0072(10) -0.0010(11)
C8 0.0237(13) 0.0378(14) 0.0279(13) 0.0079(11) 0.0040(10) 0.0032(11)
C9 0.0168(11) 0.0224(11) 0.0197(11) -0.0002(9) -0.0016(9) 0.0007(9)
C10 0.0167(11) 0.0188(11) 0.0200(11) 0.0028(9) -0.0017(8) -0.0012(9)
C12 0.0149(10) 0.0220(11) 0.0203(11) 0.0009(9) 0.0027(8) -0.0019(9)
C13 0.0188(11) 0.0213(11) 0.0236(11) -0.0009(9) 0.0033(9) -0.0017(9)
C14 0.0238(12) 0.0185(11) 0.0234(11) -0.0010(9) 0.0044(9) -0.0006(9)
C15 0.0191(11) 0.0221(11) 0.0196(11) 0.0002(9) -0.0009(9) -0.0007(9)
C16 0.0240(12) 0.0221(11) 0.0258(12) -0.0010(9) -0.0003(10) -0.0020(9)
C17 0.0217(12) 0.0207(11) 0.0297(12) 0.0010(9) -0.0003(10) -0.0063(9)
C18 0.0179(11) 0.0247(12) 0.0243(11) 0.0032(9) 0.0029(9) -0.0025(9)
C19 0.0407(15) 0.0207(12) 0.0271(12) -0.0043(10) 0.0110(11) -0.0019(11)
C20 0.0215(12) 0.0258(12) 0.0326(13) 0.0030(10) 0.0072(10) 0.0039(10)
C21 0.0255(12) 0.0266(12) 0.0242(12) -0.0033(10) 0.0056(10) -0.0008(10)
C22 0.0293(13) 0.0309(13) 0.0212(11) 0.0047(10) 0.0049(10) -0.0019(10)
C23 0.0215(12) 0.0228(12) 0.0269(12) 0.0040(9) 0.0036(10) -0.0002(9)
C24 0.0155(11) 0.0222(11) 0.0240(11) -0.0008(9) 0.0024(9) -0.0006(9)
C26 0.0245(12) 0.0198(11) 0.0234(11) 0.0013(9) 0.0069(9) 0.0030(9)
C27 0.0287(13) 0.0244(12) 0.0307(13) 0.0007(10) 0.0076(10) 0.0005(10)
C28 0.0519(17) 0.0218(12) 0.0295(13) -0.0012(10) 0.0128(12) -0.0035(11)
C29 0.0587(18) 0.0221(12) 0.0231(12) 0.0032(10) 0.0067(12) 0.0122(12)
C30 0.0420(15) 0.0333(14) 0.0232(12) 0.0012(11) 0.0031(11) 0.0157(12)
C31 0.0273(13) 0.0279(12) 0.0216(11) -0.0008(9) 0.0049(10) 0.0052(10)
C32 0.0203(11) 0.0223(11) 0.0221(11) 0.0036(9) 0.0039(9) -0.0029(9)
C33 0.0225(12) 0.0233(11) 0.0274(12) 0.0034(10) 0.0032(10) -0.0005(9)
C34 0.0232(13) 0.0350(14) 0.0343(14) 0.0084(11) 0.0007(10) 0.0001(10)
C35 0.0307(14) 0.0438(16) 0.0304(14) 0.0036(12) -0.0032(11) -0.0130(12)
C36 0.0386(15) 0.0339(14) 0.0324(14) -0.0061(11) 0.0066(12) -0.0121(12)
C37 0.0271(13) 0.0275(13) 0.0326(13) -0.0019(10) 0.0086(10) -0.0008(10)
C38 0.0182(11) 0.0225(11) 0.0185(11) 0.0009(9) 0.0043(9) 0.0006(9)
C39 0.0233(12) 0.0225(11) 0.0272(12) -0.0034(9) -0.0007(9) 0.0032(9)
C40 0.0250(12) 0.0290(13) 0.0307(13) -0.0007(10) -0.0033(10) 0.0075(10)
C41 0.0264(13) 0.0343(14) 0.0229(12) -0.0045(10) -0.0034(10) 0.0002(11)
C42 0.0353(14) 0.0241(12) 0.0268(13) -0.0041(10) 0.0010(11) -0.0015(10)
C43 0.0269(13) 0.0225(12) 0.0255(12) 0.0005(9) 0.0029(10) 0.0041(10)
C45 0.0170(11) 0.0402(14) 0.0251(12) 0.0104(11) 0.0060(9) 0.0034(10)
C46 0.0330(14) 0.0304(13) 0.0296(13) 0.0004(11) 0.0116(11) -0.0078(11)
C48 0.0251(13) 0.0314(13) 0.0390(14) 0.0003(11) 0.0044(11) 0.0036(11)
C49 0.0379(15) 0.0332(15) 0.0495(17) -0.0115(13) 0.0049(13) 0.0023(12)
C50 0.0274(14) 0.0362(15) 0.0510(17) 0.0083(13) 0.0092(12) 0.0056(12)
C51 0.0289(14) 0.0328(14) 0.0420(15) 0.0023(12) 0.0156(12) 0.0009(11)
C52 0.0397(16) 0.0330(14) 0.0449(16) 0.0087(12) 0.0126(13) 0.0125(12)
C53 0.0223(13) 0.0452(16) 0.0469(17) 0.0150(13) -0.0041(12) 0.0013(12)
C54 0.0279(14) 0.0430(16) 0.0325(14) 0.0012(12) 0.0030(11) -0.0038(12)
C55 0.0364(16) 0.0556(19) 0.0325(15) -0.0109(13) 0.0041(12) -0.0137(14)
C56 0.0264(14) 0.0517(18) 0.0366(15) 0.0063(13) -0.0009(11) -0.0046(12)
C57 0.0398(15) 0.0322(14) 0.0287(13) -0.0006(11) 0.0060(11) -0.0061(12)
C58 0.0444(17) 0.0402(16) 0.0295(14) 0.0055(12) -0.0046(12) 0.0001(13)
C59 0.0412(17) 0.0510(19) 0.0488(18) -0.0014(15) 0.0017(14) 0.0094(14)

loop_
_atom_type_symbol
_atom_type_scat_dispersion_real
_atom_type_scat_dispersion_imag
_atom_type_scat_Cromer_Mann_a1
_atom_type_scat_Cromer_Mann_b1
_atom_type_scat_Cromer_Mann_a2
_atom_type_scat_Cromer_Mann_b2
_atom_type_scat_Cromer_Mann_a3
_atom_type_scat_Cromer_Mann_b3
_atom_type_scat_Cromer_Mann_a4
_atom_type_scat_Cromer_Mann_b4
_atom_type_scat_Cromer_Mann_c
_atom_type_scat_source
C 0.0181 0.0091 2.3100 20.8439 1.0200 10.2075 1.5886 0.5687 0.8650 51.6512 0.2156 'International Tables Vol C 4.2.6.8 and 6.1.1.4'
H 0.0000 0.0000 0.4930 10.5109 0.3229 26.1257 0.1402 3.1424 0.0408 57.7998 0.0030 'International Tables Vol C 4.2.6.8 and 6.1.1.4'
N 0.0311 0.0180 12.2126 0.0057 3.1322 9.8933 2.0125 28.9975 1.1663 0.5826 -11.5290 'International Tables Vol C 4.2.6.8 and 6.1.1.4'
O 0.0492 0.0322 3.0485 13.2771 2.2868 5.7011 1.5463 0.3239 0.8670 32.9089 0.2508 'International Tables Vol C 4.2.6.8 and 6.1.1.4'
F 0.0727 0.0534 3.5392 10.2825 2.6412 4.2944 1.5170 0.2615 1.0243 26.1476 0.2776 'International Tables Vol C 4.2.6.8 and 6.1.1.4'
P 0.2955 0.4335 6.4345 1.9067 4.1791 27.1570 1.7800 0.5260 1.4908 68.1645 1.1149 'International Tables Vol C 4.2.6.8 and 6.1.1.4'
Cu -1.9646 0.5888 13.3380 3.5828 7.1676 0.2470 5.6158 11.3966 1.6735 64.8126 1.1910 'International Tables Vol C 4.2.6.8 and 6.1.1.4'

loop_
_geom_angle_atom_site_label_1
_geom_angle_site_symmetry_1
_geom_angle_atom_site_label_2
_geom_angle_site_symmetry_2
_geom_angle_atom_site_label_3
_geom_angle_site_symmetry_3
_geom_angle
_geom_angle_publ_flag
P1 . Cu1 . P2 . 112.38(2) yes
P1 . Cu1 . N1 . 115.60(6) yes
P2 . Cu1 . N1 . 116.74(6) yes
P1 . Cu1 . N2 . 103.92(6) yes
P2 . Cu1 . N2 . 124.15(6) yes
N1 . Cu1 . N2 . 80.39(9) yes
Cu1 . P1 . C24 . 111.84(8) yes
Cu1 . P1 . C26 . 116.53(8) yes
C24 . P1 . C26 . 103.80(10) yes
Cu1 . P1 . C32 . 116.10(7) yes
C24 . P1 . C32 . 104.93(10) yes
C26 . P1 . C32 . 102.18(11) yes
Cu1 . P2 . C3 . 115.25(8) yes
Cu1 . P2 . C9 . 112.56(7) yes
C3 . P2 . C9 . 104.00(10) yes
Cu1 . P2 . C38 . 117.57(8) yes
C3 . P2 . C38 . 102.48(10) yes
C9 . P2 . C38 . 103.33(10) yes
F1 . P3 . F2 . 89.80(11) yes
F1 . P3 . F3 . 179.23(12) yes
F2 . P3 . F3 . 89.44(10) yes
F1 . P3 . F4 . 90.79(10) yes
F2 . P3 . F4 . 89.16(10) yes
F3 . P3 . F4 . 89.18(9) yes
F1 . P3 . F5 . 89.76(10) yes
F2 . P3 . F5 . 90.16(11) yes
F3 . P3 . F5 . 90.26(10) yes
F4 . P3 . F5 . 179.13(11) yes
F1 . P3 . F6 . 90.54(12) yes
F2 . P3 . F6 . 179.08(11) yes
F3 . P3 . F6 . 90.22(11) yes
F4 . P3 . F6 . 89.97(10) yes
F5 . P3 . F6 . 90.70(11) yes
C10 . O1 . C12 . 115.09(17) yes
Cu1 . N1 . C45 . 108.72(16) yes
Cu1 . N1 . C57 . 132.5(2) yes
C45 . N1 . C57 . 118.7(2) yes
Cu1 . N2 . C46 . 113.17(18) yes
Cu1 . N2 . C48 . 127.09(18) yes
C46 . N2 . C48 . 118.4(2) yes
P2 . C3 . C4 . 117.73(17) yes
P2 . C3 . C8 . 122.95(18) yes
C4 . C3 . C8 . 119.3(2) yes
C3 . C4 . C5 . 120.5(2) yes
C3 . C4 . H41 . 119.6 no
C5 . C4 . H41 . 120.0 no
C4 . C5 . C6 . 119.6(2) yes
C4 . C5 . H51 . 120.4 no
C6 . C5 . H51 . 120.0 no
C5 . C6 . C7 . 120.4(2) yes
C5 . C6 . H61 . 119.8 no
C7 . C6 . H61 . 119.8 no
C6 . C7 . C8 . 120.0(2) yes
C6 . C7 . H71 . 120.0 no
C8 . C7 . H71 . 120.0 no
C7 . C8 . C3 . 120.3(2) yes
C7 . C8 . H81 . 120.3 no
C3 . C8 . H81 . 119.4 no
P2 . C9 . C10 . 117.64(17) yes
P2 . C9 . C18 . 124.84(18) yes
C10 . C9 . C18 . 117.1(2) yes
C9 . C10 . O1 . 116.16(19) yes
C9 . C10 . C15 . 124.0(2) yes
O1 . C10 . C15 . 119.8(2) yes
O1 . C12 . C13 . 120.0(2) yes
O1 . C12 . C24 . 115.88(19) yes
C13 . C12 . C24 . 124.1(2) yes
C12 . C13 . C14 . 118.1(2) yes
C12 . C13 . C21 . 116.8(2) yes
C14 . C13 . C21 . 125.2(2) yes
C13 . C14 . C15 . 107.20(18) yes
C13 . C14 . C19 . 112.53(19) yes
C15 . C14 . C19 . 111.67(19) yes
C13 . C14 . C20 . 108.14(18) yes
C15 . C14 . C20 . 108.45(19) yes
C19 . C14 . C20 . 108.7(2) yes
C14 . C15 . C10 . 118.2(2) yes
C14 . C15 . C16 . 124.7(2) yes
C10 . C15 . C16 . 117.0(2) yes
C15 . C16 . C17 . 120.6(2) yes
C15 . C16 . H161 . 119.4 no
C17 . C16 . H161 . 119.9 no
C16 . C17 . C18 . 121.0(2) yes
C16 . C17 . H171 . 119.7 no
C18 . C17 . H171 . 119.3 no
C9 . C18 . C17 . 120.2(2) yes
C9 . C18 . H181 . 119.7 no
C17 . C18 . H181 . 120.1 no
C14 . C19 . H191 . 109.5 no
C14 . C19 . H192 . 109.9 no
H191 . C19 . H192 . 109.5 no
C14 . C19 . H193 . 109.0 no
H191 . C19 . H193 . 109.5 no
H192 . C19 . H193 . 109.5 no
C14 . C20 . H201 . 109.6 no
C14 . C20 . H202 . 108.9 no
H201 . C20 . H202 . 109.5 no
C14 . C20 . H203 . 109.9 no
H201 . C20 . H203 . 109.5 no
H202 . C20 . H203 . 109.5 no
C13 . C21 . C22 . 120.6(2) yes
C13 . C21 . H211 . 119.5 no
C22 . C21 . H211 . 119.9 no
C21 . C22 . C23 . 120.9(2) yes
C21 . C22 . H221 . 119.4 no
C23 . C22 . H221 . 119.7 no
C22 . C23 . C24 . 119.9(2) yes
C22 . C23 . H231 . 120.1 no
C24 . C23 . H231 . 120.0 no
P1 . C24 . C23 . 124.20(18) yes
P1 . C24 . C12 . 117.70(17) yes
C23 . C24 . C12 . 117.7(2) yes
P1 . C26 . C27 . 123.14(19) yes
P1 . C26 . C31 . 117.82(18) yes
C27 . C26 . C31 . 119.0(2) yes
C26 . C27 . C28 . 120.4(2) yes
C26 . C27 . H271 . 119.6 no
C28 . C27 . H271 . 119.9 no
C27 . C28 . C29 . 119.9(3) yes
C27 . C28 . H281 . 120.1 no
C29 . C28 . H281 . 120.1 no
C28 . C29 . C30 . 120.4(2) yes
C28 . C29 . H291 . 119.8 no
C30 . C29 . H291 . 119.8 no
C29 . C30 . C31 . 119.8(3) yes
C29 . C30 . H301 . 120.1 no
C31 . C30 . H301 . 120.1 no
C26 . C31 . C30 . 120.5(2) yes
C26 . C31 . H311 . 119.4 no
C30 . C31 . H311 . 120.1 no
P1 . C32 . C33 . 123.25(18) yes
P1 . C32 . C37 . 117.92(18) yes
C33 . C32 . C37 . 118.8(2) yes
C32 . C33 . C34 . 120.3(2) yes
C32 . C33 . H331 . 119.3 no
C34 . C33 . H331 . 120.4 no
C33 . C34 . C35 . 120.5(2) yes
C33 . C34 . H341 . 119.6 no
C35 . C34 . H341 . 119.9 no
C34 . C35 . C36 . 119.5(2) yes
C34 . C35 . H351 . 120.4 no
C36 . C35 . H351 . 120.1 no
C35 . C36 . C37 . 120.2(3) yes
C35 . C36 . H361 . 120.2 no
C37 . C36 . H361 . 119.7 no
C32 . C37 . C36 . 120.7(2) yes
C32 . C37 . H371 . 119.2 no
C36 . C37 . H371 . 120.1 no
P2 . C38 . C39 . 122.68(18) yes
P2 . C38 . C43 . 117.96(17) yes
C39 . C38 . C43 . 119.3(2) yes
C38 . C39 . C40 . 119.8(2) yes
C38 . C39 . H391 . 120.0 no
C40 . C39 . H391 . 120.2 no
C39 . C40 . C41 . 120.7(2) yes
C39 . C40 . H401 . 119.5 no
C41 . C40 . H401 . 119.8 no
C40 . C41 . C42 . 119.7(2) yes
C40 . C41 . H411 . 120.2 no
C42 . C41 . H411 . 120.1 no
C41 . C42 . C43 . 119.9(2) yes
C41 . C42 . H421 . 120.0 no
C43 . C42 . H421 . 120.1 no
C42 . C43 . C38 . 120.7(2) yes
C42 . C43 . H431 . 119.9 no
C38 . C43 . H431 . 119.4 no
N1 . C45 . C46 . 118.2(2) yes
N1 . C45 . C54 . 121.0(2) yes
C46 . C45 . C54 . 120.8(2) yes
C45 . C46 . N2 . 118.4(2) yes
C45 . C46 . C51 . 118.3(2) yes
N2 . C46 . C51 . 123.4(2) yes
N2 . C48 . C49 . 121.1(3) yes
N2 . C48 . H481 . 119.3 no
C49 . C48 . H481 . 119.6 no
C48 . C49 . C50 . 119.2(3) yes
C48 . C49 . H491 . 120.5 no
C50 . C49 . H491 . 120.3 no
C49 . C50 . C51 . 121.6(3) yes
C49 . C50 . H501 . 119.5 no
C51 . C50 . H501 . 118.9 no
C46 . C51 . C50 . 116.2(3) yes
C46 . C51 . C52 . 119.8(3) yes
C50 . C51 . C52 . 124.0(3) yes
C51 . C52 . C53 . 121.6(3) yes
C51 . C52 . H521 . 119.1 no
C53 . C52 . H521 . 119.3 no
C52 . C53 . C54 . 119.6(3) yes
C52 . C53 . H531 . 120.5 no
C54 . C53 . H531 . 119.9 no
C45 . C54 . C53 . 119.7(3) yes
C45 . C54 . C55 . 117.9(3) yes
C53 . C54 . C55 . 122.4(3) yes
C54 . C55 . C56 . 120.7(3) yes
C54 . C55 . H551 . 119.1 no
C56 . C55 . H551 . 120.2 no
C55 . C56 . C57 . 118.6(3) yes
C55 . C56 . H561 . 121.2 no
C57 . C56 . H561 . 120.3 no
C56 . C57 . N1 . 122.9(3) yes
C56 . C57 . C58 . 119.5(3) yes
N1 . C57 . C58 . 117.5(3) yes
C57 . C58 . C59 . 114.1(2) yes
C57 . C58 . H581 . 108.2 no
C59 . C58 . H581 . 107.6 no
C57 . C58 . H582 . 108.2 no
C59 . C58 . H582 . 109.1 no
H581 . C58 . H582 . 109.5 no
C58 . C59 . H591 . 109.7 no
C58 . C59 . H592 . 110.1 no
H591 . C59 . H592 . 109.5 no
C58 . C59 . H593 . 108.6 no
H591 . C59 . H593 . 109.5 no
H592 . C59 . H593 . 109.5 no

loop_
_geom_bond_atom_site_label_1
_geom_bond_site_symmetry_1
_geom_bond_atom_site_label_2
_geom_bond_site_symmetry_2
_geom_bond_distance
_geom_bond_publ_flag
Cu1 . P1 . 2.2915(6) yes
Cu1 . P2 . 2.2600(6) yes
Cu1 . N1 . 2.134(2) yes
Cu1 . N2 . 2.068(2) yes
P1 . C24 . 1.828(2) yes
P1 . C26 . 1.832(2) yes
P1 . C32 . 1.834(2) yes
P2 . C3 . 1.834(2) yes
P2 . C9 . 1.833(2) yes
P2 . C38 . 1.829(2) yes
P3 . F1 . 1.5853(17) yes
P3 . F2 . 1.6074(19) yes
P3 . F3 . 1.5981(17) yes
P3 . F4 . 1.6021(17) yes
P3 . F5 . 1.5975(18) yes
P3 . F6 . 1.5900(19) yes
O1 . C10 . 1.388(3) yes
O1 . C12 . 1.392(3) yes
N1 . C45 . 1.404(4) yes
N1 . C57 . 1.323(3) yes
N2 . C46 . 1.331(4) yes
N2 . C48 . 1.378(4) yes
C3 . C4 . 1.391(3) yes
C3 . C8 . 1.388(3) yes
C4 . C5 . 1.397(3) yes
C4 . H41 . 0.950 no
C5 . C6 . 1.378(4) yes
C5 . H51 . 0.950 no
C6 . C7 . 1.385(4) yes
C6 . H61 . 0.950 no
C7 . C8 . 1.392(4) yes
C7 . H71 . 0.950 no
C8 . H81 . 0.950 no
C9 . C10 . 1.396(3) yes
C9 . C18 . 1.399(3) yes
C10 . C15 . 1.387(3) yes
C12 . C13 . 1.389(3) yes
C12 . C24 . 1.389(3) yes
C13 . C14 . 1.525(3) yes
C13 . C21 . 1.401(3) yes
C14 . C15 . 1.530(3) yes
C14 . C19 . 1.528(3) yes
C14 . C20 . 1.548(3) yes
C15 . C16 . 1.395(3) yes
C16 . C17 . 1.385(3) yes
C16 . H161 . 0.950 no
C17 . C18 . 1.386(3) yes
C17 . H171 . 0.950 no
C18 . H181 . 0.950 no
C19 . H191 . 0.950 no
C19 . H192 . 0.950 no
C19 . H193 . 0.950 no
C20 . H201 . 0.950 no
C20 . H202 . 0.950 no
C20 . H203 . 0.950 no
C21 . C22 . 1.394(4) yes
C21 . H211 . 0.950 no
C22 . C23 . 1.389(4) yes
C22 . H221 . 0.950 no
C23 . C24 . 1.397(3) yes
C23 . H231 . 0.950 no
C26 . C27 . 1.391(3) yes
C26 . C31 . 1.397(3) yes
C27 . C28 . 1.392(4) yes
C27 . H271 . 0.950 no
C28 . C29 . 1.385(4) yes
C28 . H281 . 0.950 no
C29 . C30 . 1.382(4) yes
C29 . H291 . 0.950 no
C30 . C31 . 1.390(4) yes
C30 . H301 . 0.950 no
C31 . H311 . 0.950 no
C32 . C33 . 1.391(3) yes
C32 . C37 . 1.391(3) yes
C33 . C34 . 1.386(4) yes
C33 . H331 . 0.950 no
C34 . C35 . 1.386(4) yes
C34 . H341 . 0.950 no
C35 . C36 . 1.381(4) yes
C35 . H351 . 0.950 no
C36 . C37 . 1.388(4) yes
C36 . H361 . 0.950 no
C37 . H371 . 0.950 no
C38 . C39 . 1.396(3) yes
C38 . C43 . 1.387(3) yes
C39 . C40 . 1.385(3) yes
C39 . H391 . 0.950 no
C40 . C41 . 1.385(4) yes
C40 . H401 . 0.950 no
C41 . C42 . 1.384(4) yes
C41 . H411 . 0.950 no
C42 . C43 . 1.388(4) yes
C42 . H421 . 0.950 no
C43 . H431 . 0.950 no
C45 . C46 . 1.414(4) yes
C45 . C54 . 1.421(4) yes
C46 . C51 . 1.436(4) yes
C48 . C49 . 1.383(4) yes
C48 . H481 . 0.950 no
C49 . C50 . 1.386(4) yes
C49 . H491 . 0.950 no
C50 . C51 . 1.364(4) yes
C50 . H501 . 0.950 no
C51 . C52 . 1.399(4) yes
C52 . C53 . 1.397(4) yes
C52 . H521 . 0.950 no
C53 . C54 . 1.407(4) yes
C53 . H531 . 0.950 no
C54 . C55 . 1.398(4) yes
C55 . C56 . 1.379(5) yes
C55 . H551 . 0.950 no
C56 . C57 . 1.418(4) yes
C56 . H561 . 0.950 no
C57 . C58 . 1.468(4) yes
C58 . C59 . 1.530(4) yes
C58 . H581 . 0.950 no
C58 . H582 . 0.950 no
C59 . H591 . 0.950 no
C59 . H592 . 0.950 no
C59 . H593 . 0.950 no
